data_1528455
loop_
_publ_author_name
'Durand, J.'
'Falius, H.'
'Galigne, J.L.'
'le Cot, L.'

_publ_section_title
;
 Sur un compose oxyfluore du P(V) a anion polycondense: K2 P2 O5 F2
;
_journal_name_full 'Journal of Solid State Chemistry'
_journal_page_first 345
_journal_page_last 349
_journal_volume 24
_journal_year 1978
_chemical_formula_sum 'F2 K2 O5 P2'
_chemical_name_systematic 'K2 P2 O5 F2'
_space_group_IT_number 15
_symmetry_space_group_name_Hall '-C 2yc'
_symmetry_space_group_name_H-M 'C 1 2/c 1'
_cell_angle_alpha 90
_cell_angle_beta 90.91
_cell_angle_gamma 90
_cell_formula_units_Z 4
_cell_length_a 12.614
_cell_length_b 7.585
_cell_length_c 7.195
_cell_volume 688.311
_citation_journal_id_ASTM JSSCBI
_cod_data_source_file Durand_JSSCBI_1978_164.cif
_cod_data_source_block F2K2O5P2
_cod_original_cell_volume 688.3106
_cod_database_code 1528455

loop_
_symmetry_equiv_pos_as_xyz
x,y,z
-x,y,-z+1/2
-x,-y,-z
x,-y,z-1/2
x+1/2,y+1/2,z
-x+1/2,y+1/2,-z+1/2
-x+1/2,-y+1/2,-z
x+1/2,-y+1/2,z-1/2

loop_
_atom_site_label
_atom_site_type_symbol
_atom_site_fract_x
_atom_site_fract_y
_atom_site_fract_z
_atom_site_occupancy
_atom_site_U_iso_or_equiv
K1 K+1 0.6402 0.8593 0.3623 1 0.0
P1 P+5 0.5972 0.6994 0.8565 1 0.0
O1 O-2 0.5 0.6084 0.75 1 0.0
F1 F-1 0.6514 0.5266 0.924 1 0.0
O2 O-2 0.6688 0.7853 0.7252 1 0.0
O3 O-2 0.5609 0.7991 0.0174 1 0.0
